data_1549705
loop_
_publ_author_name
'Doyle, Laurence R.'
'Scott, Daniel J.'
'Hill, Peter J.'
'Fraser, Duncan A. X.'
'Myers, William K.'
'White, Andrew J. P.'
'Green, Jennifer C.'
'Ashley, Andrew E.'

_publ_section_title
;
 Reversible coordination of N<sub>2</sub> and H<sub>2</sub> to a
 homoleptic <i>S</i> = 1/2 Fe(i) diphosphine complex in solution and the
 solid state.
;
_journal_issue 37
_journal_name_full 'Chemical science'
_journal_page_first 7362
_journal_page_last 7369
_journal_paper_doi 10.1039/c8sc01841c
_journal_volume 9
_journal_year 2018
_chemical_absolute_configuration ad
_chemical_formula_moiety 'C32 H12 B F24, C20 H48 Fe P4'
_chemical_formula_sum 'C52 H60 B F24 Fe P4'
_chemical_formula_weight 1331.54
_space_group_crystal_system tetragonal
_space_group_IT_number 82
_space_group_name_Hall 'I -4'
_space_group_name_H-M_alt 'I -4'
_symmetry_space_group_name_Hall 'I -4'
_symmetry_space_group_name_H-M 'I -4'
_atom_sites_solution_hydrogens geom
_audit_creation_method SHELXL-2014/7
_audit_update_record
;
2017-07-27 deposited with the CCDC.
2018-07-18 downloaded from the CCDC.
;
_cell_angle_alpha 90
_cell_angle_beta 90
_cell_angle_gamma 90
_cell_formula_units_Z 2
_cell_length_a 13.2989(3)
_cell_length_b 13.2989(3)
_cell_length_c 17.4417(6)
_cell_measurement_reflns_used 3131
_cell_measurement_temperature 173(2)
_cell_measurement_theta_max 25.9500
_cell_measurement_theta_min 2.4730
_cell_volume 3084.75(14)
_computing_cell_refinement CrysAlisPro,
_computing_data_collection CrysAlisPro,
_computing_data_reduction CrysAlisPro,
_computing_molecular_graphics 'Bruker SHELXTL'
_computing_publication_material 'CIFTAB-2014 (Sheldrick, 2014)'
_computing_structure_refinement 'SHELXL-2014/7 (Sheldrick, 2014)'
_computing_structure_solution 'SHELXS-2013 (Sheldrick, 2013)'
_diffrn_ambient_temperature 173(2)
_diffrn_detector_area_resol_mean 16.0382
_diffrn_measured_fraction_theta_full 0.998
_diffrn_measured_fraction_theta_max 0.921
_diffrn_measurement_device_type 'Agilent Xcalibur 3 E'
_diffrn_measurement_method 'omega scans'
_diffrn_radiation_type MoK\a
_diffrn_radiation_wavelength 0.71073
_diffrn_reflns_av_R_equivalents 0.0245
_diffrn_reflns_av_unetI/netI 0.0315
_diffrn_reflns_Laue_measured_fraction_full 0.998
_diffrn_reflns_Laue_measured_fraction_max 0.921
_diffrn_reflns_limit_h_max 16
_diffrn_reflns_limit_h_min -15
_diffrn_reflns_limit_k_max 17
_diffrn_reflns_limit_k_min -17
_diffrn_reflns_limit_l_max 20
_diffrn_reflns_limit_l_min -23
_diffrn_reflns_number 11440
_diffrn_reflns_point_group_measured_fraction_full 0.999
_diffrn_reflns_point_group_measured_fraction_max 0.922
_diffrn_reflns_theta_full 25.242
_diffrn_reflns_theta_max 29.134
_diffrn_reflns_theta_min 3.064
_diffrn_source 'Enhance (Mo) X-ray Source'
_exptl_absorpt_coefficient_mu 0.454
_exptl_absorpt_correction_T_max 0.970
_exptl_absorpt_correction_T_min 0.896
_exptl_absorpt_correction_type analytical
_exptl_absorpt_process_details
; 
CrysAlisPro, Agilent Technologies, 
Version 1.171.36.28 (release 01-02-2013 CrysAlis171 .NET) 
(compiled Feb  1 2013,16:14:44) 
Analytical numeric absorption correction using a multifaceted crystal 
model based on expressions derived by R.C. Clark & J.S. Reid. 
(Clark, R. C. & Reid, J. S. (1995). Acta Cryst. A51, 887-897) 
;
_exptl_crystal_colour Blue
_exptl_crystal_density_diffrn 1.434
_exptl_crystal_description 'tabular plates'
_exptl_crystal_F_000 1358
_exptl_crystal_size_max 0.44
_exptl_crystal_size_mid 0.22
_exptl_crystal_size_min 0.07
_refine_diff_density_max 0.293
_refine_diff_density_min -0.176
_refine_diff_density_rms 0.045
_refine_ls_abs_structure_details
; 
 Refined as an inversion twin. 
;
_refine_ls_abs_structure_Flack 0.03(3)
_refine_ls_extinction_method none
_refine_ls_goodness_of_fit_ref 1.042
_refine_ls_hydrogen_treatment constr
_refine_ls_matrix_type full
_refine_ls_number_parameters 266
_refine_ls_number_reflns 3536
_refine_ls_number_restraints 127
_refine_ls_restrained_S_all 1.110
_refine_ls_R_factor_all 0.0596
_refine_ls_R_factor_gt 0.0466
_refine_ls_shift/su_max 0.001
_refine_ls_shift/su_mean 0.000
_refine_ls_structure_factor_coef Fsqd
_refine_ls_weighting_details 'w=1/[\s^2^(Fo^2^)+(0.0403P)^2^+3.1240P] where P=(Fo^2^+2Fc^2^)/3'
_refine_ls_weighting_scheme calc
_refine_ls_wR_factor_gt 0.0997
_refine_ls_wR_factor_ref 0.1067
_reflns_Friedel_coverage 0.937
_reflns_Friedel_fraction_full 0.999
_reflns_Friedel_fraction_max 0.923
_reflns_number_gt 2993
_reflns_number_total 3536
_reflns_threshold_expression 'I > 2\s(I)'
_cod_data_source_file c8sc01841c2.cif
_cod_data_source_block Fe-depe2_BArF4
_cod_depositor_comments 'Adding full bibliography for 1549705.cif.'
_cod_original_cell_volume 3084.75(18)
_cod_database_code 1549705
_shelx_shelxl_version_number 2014/7
_shelx_space_group_comment
; 
The symmetry employed for this shelxl refinement is uniquely defined 
by the following loop, which should always be used as a source of 
symmetry information in preference to the above space-group names. 
They are only intended as comments. 
;

loop_
_space_group_symop_operation_xyz
'x, y, z'
'-x, -y, z'
'y, -x, -z'
'-y, x, -z'
'x+1/2, y+1/2, z+1/2'
'-x+1/2, -y+1/2, z+1/2'
'y+1/2, -x+1/2, -z+1/2'
'-y+1/2, x+1/2, -z+1/2'

loop_
_atom_site_label
_atom_site_type_symbol
_atom_site_fract_x
_atom_site_fract_y
_atom_site_fract_z
_atom_site_U_iso_or_equiv
_atom_site_adp_type
_atom_site_occupancy
_atom_site_site_symmetry_order
_atom_site_calc_flag
_atom_site_refinement_flags_posn
_atom_site_refinement_flags_adp
_atom_site_refinement_flags_occupancy
_atom_site_disorder_assembly
_atom_site_disorder_group
Fe1 Fe 1.0000 0.5000 0.2500 0.0360(3) Uani 1 4 d S T P . .
P1 P 0.8432(6) 0.5608(6) 0.2516(5) 0.0415(11) Uani 0.5 1 d D U P A -1
C2 C 0.7516(8) 0.4563(7) 0.2303(9) 0.088(5) Uani 0.5 1 d D . P A -1
H2A H 0.6876 0.4691 0.2577 0.105 Uiso 0.5 1 calc R U P A -1
H2B H 0.7371 0.4548 0.1746 0.105 Uiso 0.5 1 calc R U P A -1
C3 C 0.7945(7) 0.3549(7) 0.2553(10) 0.090(4) Uani 0.5 1 d D . P A -1
H3A H 0.7605 0.3003 0.2268 0.108 Uiso 0.5 1 calc R U P A -1
H3B H 0.7818 0.3448 0.3107 0.108 Uiso 0.5 1 calc R U P A -1
P4 P 0.9325(7) 0.3497(8) 0.2365(7) 0.064(2) Uani 0.5 1 d D U P A -1
C5 C 0.8052(18) 0.6024(14) 0.3467(8) 0.081(6) Uani 0.5 1 d D . P A -1
H5A H 0.8211 0.6748 0.3520 0.097 Uiso 0.5 1 calc R U P A -1
H5B H 0.7314 0.5949 0.3514 0.097 Uiso 0.5 1 calc R U P A -1
C6 C 0.855(3) 0.545(3) 0.4119(9) 0.114(12) Uani 0.5 1 d D . P A -1
H6A H 0.8313 0.5716 0.4611 0.171 Uiso 0.5 1 calc R U P A -1
H6B H 0.8385 0.4737 0.4080 0.171 Uiso 0.5 1 calc R U P A -1
H6C H 0.9284 0.5537 0.4086 0.171 Uiso 0.5 1 calc R U P A -1
C7 C 0.7971(7) 0.6582(7) 0.1880(6) 0.060(3) Uani 0.5 1 d D . P A -1
H7A H 0.8347 0.7208 0.1991 0.072 Uiso 0.5 1 calc R U P A -1
H7B H 0.8133 0.6383 0.1347 0.072 Uiso 0.5 1 calc R U P A -1
C8 C 0.6841(8) 0.6819(10) 0.1922(9) 0.083(4) Uani 0.5 1 d D . P A -1
H8A H 0.6679 0.7354 0.1555 0.125 Uiso 0.5 1 calc R U P A -1
H8B H 0.6454 0.6214 0.1796 0.125 Uiso 0.5 1 calc R U P A -1
H8C H 0.6669 0.7042 0.2441 0.125 Uiso 0.5 1 calc R U P A -1
C9 C 0.9684(10) 0.2442(7) 0.3006(7) 0.076(3) Uani 0.5 1 d D . P A -1
H9A H 1.0385 0.2247 0.2888 0.092 Uiso 0.5 1 calc R U P A -1
H9B H 0.9670 0.2687 0.3542 0.092 Uiso 0.5 1 calc R U P A -1
C10 C 0.9017(13) 0.1497(9) 0.2951(9) 0.106(5) Uani 0.5 1 d D . P A -1
H10A H 0.9265 0.0985 0.3309 0.160 Uiso 0.5 1 calc R U P A -1
H10B H 0.8322 0.1673 0.3083 0.160 Uiso 0.5 1 calc R U P A -1
H10C H 0.9040 0.1232 0.2427 0.160 Uiso 0.5 1 calc R U P A -1
C11 C 0.9384(16) 0.2948(19) 0.1410(8) 0.092(8) Uani 0.5 1 d D . P A -1
H11A H 1.0046 0.2618 0.1345 0.110 Uiso 0.5 1 calc R U P A -1
H11B H 0.8860 0.2423 0.1367 0.110 Uiso 0.5 1 calc R U P A -1
C12 C 0.924(3) 0.370(3) 0.0767(11) 0.108(11) Uani 0.5 1 d D . P A -1
H12A H 0.9279 0.3358 0.0272 0.162 Uiso 0.5 1 calc R U P A -1
H12B H 0.8578 0.4023 0.0818 0.162 Uiso 0.5 1 calc R U P A -1
H12C H 0.9765 0.4219 0.0796 0.162 Uiso 0.5 1 calc R U P A -1
B20 B 1.0000 0.5000 0.7500 0.0269(13) Uani 1 4 d S T P . .
C21 C 0.9149(2) 0.4553(3) 0.69184(19) 0.0286(7) Uani 1 1 d . . . . .
C22 C 0.9326(3) 0.3669(3) 0.6500(2) 0.0337(8) Uani 1 1 d . . . . .
H22A H 0.9922 0.3298 0.6599 0.040 Uiso 1 1 calc R U . . .
C23 C 0.8667(3) 0.3320(3) 0.5950(2) 0.0376(8) Uani 1 1 d . . . . .
C24 C 0.7793(3) 0.3843(3) 0.5783(2) 0.0409(9) Uani 1 1 d . . . . .
H24A H 0.7338 0.3607 0.5404 0.049 Uiso 1 1 calc R U . . .
C25 C 0.7602(3) 0.4723(3) 0.6188(2) 0.0389(9) Uani 1 1 d . . . . .
C26 C 0.8269(3) 0.5059(3) 0.6736(2) 0.0330(8) Uani 1 1 d . . . . .
H26A H 0.8120 0.5665 0.7001 0.040 Uiso 1 1 calc R U . . .
C27 C 0.8904(4) 0.2367(4) 0.5523(3) 0.0541(12) Uani 1 1 d D . . . .
F27A F 0.9724(4) 0.2423(4) 0.5133(3) 0.121(3) Uani 0.907(9) 1 d D . P B 1
F27B F 0.9032(5) 0.1603(3) 0.5992(3) 0.113(3) Uani 0.907(9) 1 d D . P B 1
F27C F 0.8199(4) 0.2072(4) 0.5065(4) 0.127(3) Uani 0.907(9) 1 d D . P B 1
F27D F 0.889(2) 0.257(2) 0.4799(10) 0.055(10) Uiso 0.093(9) 1 d D . P B 2
F27E F 0.9766(14) 0.198(2) 0.5672(15) 0.043(9) Uiso 0.093(9) 1 d D . P B 2
F27F F 0.8245(17) 0.1696(19) 0.5620(18) 0.054(10) Uiso 0.093(9) 1 d D . P B 2
C28 C 0.6675(4) 0.5322(4) 0.6025(3) 0.0640(14) Uani 1 1 d D . . . .
F28A F 0.6074(5) 0.4921(5) 0.5536(5) 0.138(4) Uani 0.872(9) 1 d D . P C 1
F28B F 0.6128(3) 0.5491(4) 0.6671(3) 0.103(2) Uani 0.872(9) 1 d D . P C 1
F28C F 0.6887(4) 0.6269(3) 0.5808(3) 0.0830(15) Uani 0.872(9) 1 d D U P C 1
F28D F 0.665(2) 0.5311(19) 0.5230(9) 0.071(9) Uiso 0.128(9) 1 d D . P C 2
F28E F 0.5905(17) 0.4811(18) 0.6214(16) 0.076(9) Uiso 0.128(9) 1 d D . P C 2
F28F F 0.667(2) 0.6210(15) 0.6239(17) 0.082(7) Uiso 0.128(9) 1 d D U P C 2

loop_
_atom_site_aniso_label
_atom_site_aniso_U_11
_atom_site_aniso_U_22
_atom_site_aniso_U_33
_atom_site_aniso_U_23
_atom_site_aniso_U_13
_atom_site_aniso_U_12
Fe1 0.0340(3) 0.0340(3) 0.0400(6) 0.000 0.000 0.000
P1 0.037(2) 0.041(2) 0.0460(18) 0.0025(17) 0.0171(18) 0.0115(17)
C2 0.044(6) 0.069(8) 0.149(15) -0.016(8) 0.013(7) -0.008(5)
C3 0.060(6) 0.055(6) 0.154(12) 0.000(9) 0.036(9) -0.011(5)
P4 0.067(3) 0.042(3) 0.083(5) -0.011(3) 0.010(3) 0.001(2)
C5 0.077(12) 0.099(16) 0.067(8) -0.013(9) 0.023(8) 0.034(12)
C6 0.19(3) 0.12(2) 0.032(7) 0.015(11) 0.028(11) 0.020(19)
C7 0.053(6) 0.058(6) 0.071(7) -0.006(5) 0.011(5) 0.010(5)
C8 0.049(6) 0.077(9) 0.123(11) 0.017(8) 0.014(7) 0.029(6)
C9 0.107(10) 0.040(5) 0.082(8) 0.008(5) 0.004(7) -0.007(6)
C10 0.138(15) 0.047(7) 0.134(13) 0.014(7) 0.030(11) -0.022(8)
C11 0.080(14) 0.084(11) 0.112(17) -0.055(12) -0.025(11) -0.005(11)
C12 0.13(2) 0.115(16) 0.078(14) -0.004(11) -0.017(12) 0.006(14)
B20 0.0239(19) 0.0239(19) 0.033(3) 0.000 0.000 0.000
C21 0.0265(17) 0.0271(17) 0.0322(16) 0.0045(14) 0.0024(13) -0.0038(13)
C22 0.0305(19) 0.035(2) 0.0357(18) -0.0011(15) 0.0018(15) -0.0005(15)
C23 0.041(2) 0.037(2) 0.0347(19) -0.0008(15) 0.0035(16) -0.0061(16)
C24 0.039(2) 0.048(2) 0.035(2) 0.0033(16) -0.0077(16) -0.0134(18)
C25 0.0292(19) 0.040(2) 0.047(2) 0.0057(18) -0.0083(16) -0.0030(16)
C26 0.0296(18) 0.0276(18) 0.042(2) 0.0016(14) -0.0035(15) -0.0013(14)
C27 0.059(3) 0.055(3) 0.049(2) -0.016(2) -0.001(2) -0.007(2)
F27A 0.113(4) 0.104(4) 0.146(5) -0.063(4) 0.076(4) -0.018(3)
F27B 0.215(7) 0.041(2) 0.085(3) -0.014(2) 0.006(4) 0.023(3)
F27C 0.108(4) 0.119(4) 0.155(5) -0.100(4) -0.064(4) 0.026(3)
C28 0.051(3) 0.065(3) 0.076(3) -0.005(3) -0.029(3) 0.004(2)
F28A 0.089(4) 0.133(5) 0.192(7) -0.082(5) -0.105(5) 0.054(4)
F28B 0.053(2) 0.139(5) 0.116(4) 0.006(3) 0.008(2) 0.046(3)
F28C 0.086(3) 0.069(3) 0.094(4) 0.023(2) -0.013(3) 0.026(2)

loop_
_atom_type_symbol
_atom_type_description
_atom_type_scat_dispersion_real
_atom_type_scat_dispersion_imag
_atom_type_scat_source
C C 0.0033 0.0016 'International Tables Vol C Tables 4.2.6.8 and 6.1.1.4'
H H 0.0000 0.0000 'International Tables Vol C Tables 4.2.6.8 and 6.1.1.4'
B B 0.0013 0.0007 'International Tables Vol C Tables 4.2.6.8 and 6.1.1.4'
F F 0.0171 0.0103 'International Tables Vol C Tables 4.2.6.8 and 6.1.1.4'
Fe Fe 0.3463 0.8444 'International Tables Vol C Tables 4.2.6.8 and 6.1.1.4'
P P 0.1023 0.0942 'International Tables Vol C Tables 4.2.6.8 and 6.1.1.4'

loop_
_geom_angle_atom_site_label_1
_geom_angle_atom_site_label_2
_geom_angle_atom_site_label_3
_geom_angle
_geom_angle_site_symmetry_1
_geom_angle_site_symmetry_3
P4 Fe1 P1 87.1(5) . .
C7 P1 C5 104.3(7) . .
C7 P1 C2 100.8(6) . .
C5 P1 C2 102.9(8) . .
C7 P1 Fe1 124.5(5) . .
C5 P1 Fe1 112.4(8) . .
C2 P1 Fe1 109.5(5) . .
C3 C2 P1 110.7(7) . .
C2 C3 P4 110.5(7) . .
C11 P4 C9 103.7(9) . .
C11 P4 C3 102.6(8) . .
C9 P4 C3 100.1(7) . .
C11 P4 Fe1 116.3(10) . .
C9 P4 Fe1 121.1(6) . .
C3 P4 Fe1 110.4(6) . .
C6 C5 P1 114.1(14) . .
C8 C7 P1 116.6(8) . .
C10 C9 P4 115.6(10) . .
C12 C11 P4 113.9(14) . .
C21 B20 C21 103.1(2) 7_566 8_646
C21 B20 C21 112.72(12) 7_566 2_765
C21 B20 C21 112.72(12) 8_646 2_765
C21 B20 C21 112.73(12) 7_566 .
C21 B20 C21 112.72(12) 8_646 .
C21 B20 C21 103.1(2) 2_765 .
C26 C21 C22 115.4(3) . .
C26 C21 B20 123.4(3) . .
C22 C21 B20 120.8(3) . .
C23 C22 C21 122.5(4) . .
C22 C23 C24 120.6(4) . .
C22 C23 C27 119.7(4) . .
C24 C23 C27 119.7(4) . .
C23 C24 C25 118.0(3) . .
C26 C25 C24 120.5(4) . .
C26 C25 C28 119.3(4) . .
C24 C25 C28 120.2(4) . .
C25 C26 C21 122.9(4) . .
F27F C27 F27E 108.2(14) . .
F27A C27 F27C 107.7(5) . .
F27F C27 F27D 105.9(15) . .
F27E C27 F27D 106.8(14) . .
F27A C27 F27B 105.3(5) . .
F27C C27 F27B 104.1(5) . .
F27F C27 C23 112.6(14) . .
F27E C27 C23 115.1(13) . .
F27A C27 C23 113.0(4) . .
F27C C27 C23 114.2(4) . .
F27D C27 C23 107.7(14) . .
F27B C27 C23 111.8(4) . .
F28F C28 F28E 115.0(16) . .
F28A C28 F28C 109.5(6) . .
F28A C28 F28B 106.6(6) . .
F28C C28 F28B 100.9(5) . .
F28F C28 F28D 108.2(15) . .
F28E C28 F28D 103.6(14) . .
F28F C28 C25 117.3(16) . .
F28E C28 C25 109.3(13) . .
F28A C28 C25 114.7(5) . .
F28C C28 C25 112.3(5) . .
F28B C28 C25 111.8(4) . .
F28D C28 C25 101.7(14) . .

loop_
_geom_bond_atom_site_label_1
_geom_bond_atom_site_label_2
_geom_bond_distance
_geom_bond_site_symmetry_2
Fe1 P4 2.204(10) .
Fe1 P1 2.237(8) .
P1 C7 1.811(11) .
P1 C5 1.819(13) .
P1 C2 1.885(12) .
C2 C3 1.528(13) .
C3 P4 1.865(12) .
P4 C11 1.820(15) .
P4 C9 1.856(12) .
C5 C6 1.522(18) .
C7 C8 1.538(12) .
C9 C10 1.541(14) .
C11 C12 1.519(19) .
B20 C21 1.632(4) 7_566
B20 C21 1.632(3) 8_646
B20 C21 1.632(4) 2_765
B20 C21 1.632(4) .
C21 C26 1.387(5) .
C21 C22 1.403(5) .
C22 C23 1.380(5) .
C23 C24 1.385(6) .
C23 C27 1.504(6) .
C24 C25 1.389(6) .
C25 C26 1.380(5) .
C25 C28 1.496(6) .
C27 F27F 1.261(16) .
C27 F27E 1.282(16) .
C27 F27A 1.288(6) .
C27 F27C 1.292(6) .
C27 F27D 1.292(16) .
C27 F27B 1.315(7) .
C28 F28F 1.238(16) .
C28 F28E 1.272(16) .
C28 F28A 1.284(6) .
C28 F28C 1.345(7) .
C28 F28B 1.359(7) .
C28 F28D 1.386(16) .
